data_7160849
loop_
_publ_author_name
'Qiao, Qiwei'
'Sun, Hong'
'Sudprasert, Pirada'
'Cheng, Jin'

_publ_section_title
;
 Base-promoted [4 + 2] cycloaddition of <i>para</i>-quinone methides
 (<i>p</i>-QMs) and 3-cyanochromones: facile access to
 chromeno[2,3-<i>b</i>]chromenes.
;
_journal_issue 47
_journal_name_full 'Organic &amp; biomolecular chemistry'
_journal_page_first 10669
_journal_page_last 10673
_journal_paper_doi 10.1039/d5ob01516b
_journal_volume 23
_journal_year 2025
_chemical_formula_sum 'C31 H31 N O4'
_chemical_formula_weight 481.57
_space_group_crystal_system orthorhombic
_space_group_IT_number 33
_space_group_name_Hall 'P 2c -2n'
_space_group_name_H-M_alt 'P n a 21'
_atom_sites_solution_hydrogens geom
_audit_creation_method SHELXL-2018/3
_audit_update_record
;
2025-09-22 deposited with the CCDC.	2025-11-11 downloaded from the CCDC.
;
_cell_angle_alpha 90
_cell_angle_beta 90
_cell_angle_gamma 90
_cell_formula_units_Z 4
_cell_length_a 9.3834(5)
_cell_length_b 16.1469(9)
_cell_length_c 17.4024(10)
_cell_measurement_reflns_used 8690
_cell_measurement_temperature 193(2)
_cell_measurement_theta_max 53.84
_cell_measurement_theta_min 4.74
_cell_volume 2636.7(3)
_computing_cell_refinement 'Bruker SAINT'
_computing_data_collection 'Bruker APEX2'
_computing_data_reduction 'Bruker SAINT'
_computing_molecular_graphics 'Bruker SHELXTL'
_computing_publication_material 'Bruker SHELXTL'
_computing_structure_refinement 'SHELXL-2018/3 (Sheldrick, 2018)'
_computing_structure_solution 'SHELXT 2014/5 (Sheldrick, 2014)'
_diffrn_ambient_temperature 193(2)
_diffrn_measured_fraction_theta_full 0.992
_diffrn_measured_fraction_theta_max 0.991
_diffrn_measurement_device_type 'Bruker APEX-II CCD'
_diffrn_measurement_method '\f and \w scans'
_diffrn_radiation_type GaK\a
_diffrn_radiation_wavelength 1.34139
_diffrn_reflns_av_R_equivalents 0.0336
_diffrn_reflns_av_unetI/netI 0.0339
_diffrn_reflns_Laue_measured_fraction_full 0.992
_diffrn_reflns_Laue_measured_fraction_max 0.991
_diffrn_reflns_limit_h_max 11
_diffrn_reflns_limit_h_min -11
_diffrn_reflns_limit_k_max 19
_diffrn_reflns_limit_k_min -13
_diffrn_reflns_limit_l_max 19
_diffrn_reflns_limit_l_min -20
_diffrn_reflns_number 14428
_diffrn_reflns_point_group_measured_fraction_full 0.941
_diffrn_reflns_point_group_measured_fraction_max 0.937
_diffrn_reflns_theta_full 53.594
_diffrn_reflns_theta_max 53.865
_diffrn_reflns_theta_min 4.742
_exptl_absorpt_coefficient_mu 0.405
_exptl_absorpt_correction_type none
_exptl_crystal_density_diffrn 1.213
_exptl_crystal_description block
_exptl_crystal_F_000 1024
_refine_diff_density_max 0.140
_refine_diff_density_min -0.153
_refine_diff_density_rms 0.029
_refine_ls_abs_structure_details
;
 Flack x determined using 1759 quotients [(I+)-(I-)]/[(I+)+(I-)]
 (Parsons, Flack and Wagner, Acta Cryst. B69 (2013) 249-259).
;
_refine_ls_abs_structure_Flack 0.13(11)
_refine_ls_extinction_method none
_refine_ls_goodness_of_fit_ref 1.101
_refine_ls_hydrogen_treatment constr
_refine_ls_matrix_type full
_refine_ls_number_parameters 330
_refine_ls_number_reflns 4538
_refine_ls_number_restraints 1
_refine_ls_restrained_S_all 1.101
_refine_ls_R_factor_all 0.0390
_refine_ls_R_factor_gt 0.0343
_refine_ls_shift/su_max 0.000
_refine_ls_shift/su_mean 0.000
_refine_ls_structure_factor_coef Fsqd
_refine_ls_weighting_details 'w=1/[\s^2^(Fo^2^)+(0.0500P)^2^+0.2035P] where P=(Fo^2^+2Fc^2^)/3'
_refine_ls_weighting_scheme calc
_refine_ls_wR_factor_gt 0.0883
_refine_ls_wR_factor_ref 0.0915
_reflns_Friedel_coverage 0.826
_reflns_Friedel_fraction_full 0.886
_reflns_Friedel_fraction_max 0.880
_reflns_number_gt 4155
_reflns_number_total 4538
_reflns_threshold_expression 'I > 2\s(I)'
_cod_data_source_file d5ob01516b2.cif
_cod_data_source_block S_a
_cod_depositor_comments 'Adding full bibliography for 7160849.cif.'
_cod_database_code 7160849
_shelx_shelxl_version_number 2018/3
_shelx_space_group_comment
;
The symmetry employed for this shelxl refinement is uniquely defined
by the following loop, which should always be used as a source of
symmetry information in preference to the above space-group names.
They are only intended as comments.
;

loop_
_space_group_symop_operation_xyz
'x, y, z'
'-x, -y, z+1/2'
'x+1/2, -y+1/2, z'
'-x+1/2, y+1/2, z+1/2'

loop_
_atom_site_label
_atom_site_type_symbol
_atom_site_fract_x
_atom_site_fract_y
_atom_site_fract_z
_atom_site_U_iso_or_equiv
_atom_site_adp_type
_atom_site_occupancy
_atom_site_site_symmetry_order
_atom_site_calc_flag
_atom_site_refinement_flags_posn
_atom_site_refinement_flags_adp
_atom_site_refinement_flags_occupancy
_atom_site_disorder_assembly
_atom_site_disorder_group
O3 O 0.2403(2) 0.62763(11) 0.35195(10) 0.0416(4) Uani 1 1 d . . . . .
O2 O 0.40192(17) 0.62050(11) 0.44854(10) 0.0389(4) Uani 1 1 d . . . . .
O4 O 0.57278(19) 0.33932(13) 0.64375(11) 0.0480(5) Uani 1 1 d . . . . .
H4A H 0.543461 0.329526 0.688447 0.072 Uiso 1 1 calc R U . . .
O1 O 0.0942(2) 0.62793(12) 0.61414(11) 0.0502(5) Uani 1 1 d . . . . .
N1 N -0.0977(2) 0.66187(16) 0.44756(15) 0.0539(6) Uani 1 1 d . . . . .
C10 C 0.0110(3) 0.63603(14) 0.46328(16) 0.0377(6) Uani 1 1 d . . . . .
C18 C 0.3376(2) 0.39911(14) 0.63688(13) 0.0329(5) Uani 1 1 d . . . . .
C19 C 0.2642(2) 0.45896(13) 0.51454(13) 0.0305(5) Uani 1 1 d . . . . .
C12 C 0.1964(2) 0.54846(15) 0.33174(13) 0.0343(5) Uani 1 1 d . . . . .
C13 C 0.1025(3) 0.41436(17) 0.35530(16) 0.0444(6) Uani 1 1 d . . . . .
H13 H 0.071124 0.372636 0.389869 0.053 Uiso 1 1 calc R U . . .
C20 C 0.3926(2) 0.43435(14) 0.48254(14) 0.0335(5) Uani 1 1 d . . . . .
H20 H 0.410377 0.446502 0.429992 0.040 Uiso 1 1 calc R U . . .
C14 C 0.1509(2) 0.48973(15) 0.38447(14) 0.0328(5) Uani 1 1 d . . . . .
C11 C 0.1505(2) 0.50614(14) 0.46985(13) 0.0315(5) Uani 1 1 d . . . . .
H11 H 0.056363 0.486277 0.489522 0.038 Uiso 1 1 calc R U . . .
C21 C 0.2374(2) 0.43934(14) 0.59073(13) 0.0322(5) Uani 1 1 d . . . . .
H21 H 0.147816 0.453772 0.612315 0.039 Uiso 1 1 calc R U . . .
C22 C 0.4663(3) 0.37791(14) 0.60212(13) 0.0335(5) Uani 1 1 d . . . . .
C23 C 0.4963(2) 0.39263(15) 0.52426(14) 0.0345(5) Uani 1 1 d . . . . .
C15 C 0.1940(3) 0.53335(18) 0.25315(14) 0.0430(6) Uani 1 1 d . . . . .
H15 H 0.226134 0.574466 0.218149 0.052 Uiso 1 1 calc R U . . .
C28 C 0.3053(3) 0.38092(17) 0.72223(15) 0.0424(6) Uani 1 1 d . . . . .
C8 C 0.1531(2) 0.60274(14) 0.48251(13) 0.0317(5) Uani 1 1 d . . . . .
C9 C 0.2615(3) 0.64524(15) 0.42922(14) 0.0345(5) Uani 1 1 d . . . . .
H9 H 0.253778 0.706500 0.436573 0.041 Uiso 1 1 calc R U . . .
C1 C 0.4395(3) 0.63637(14) 0.52331(15) 0.0392(6) Uani 1 1 d . . . . .
C2 C 0.3390(3) 0.64065(15) 0.58181(15) 0.0393(6) Uani 1 1 d . . . . .
C7 C 0.1884(3) 0.62532(14) 0.56651(14) 0.0371(6) Uani 1 1 d . . . . .
C16 C 0.0991(3) 0.39906(19) 0.27717(17) 0.0521(7) Uani 1 1 d . . . . .
H16 H 0.065129 0.347397 0.258572 0.063 Uiso 1 1 calc R U . . .
C17 C 0.1450(3) 0.45849(19) 0.22641(16) 0.0478(7) Uani 1 1 d . . . . .
H17 H 0.142728 0.447854 0.172730 0.057 Uiso 1 1 calc R U . . .
C3 C 0.5842(3) 0.64690(18) 0.5383(2) 0.0520(7) Uani 1 1 d . . . . .
H3 H 0.652217 0.643407 0.497981 0.062 Uiso 1 1 calc R U . . .
C24 C 0.6365(3) 0.36336(17) 0.48692(16) 0.0435(6) Uani 1 1 d . . . . .
C4 C 0.3868(4) 0.65625(18) 0.65725(18) 0.0557(8) Uani 1 1 d . . . . .
H4 H 0.319981 0.659310 0.698169 0.067 Uiso 1 1 calc R U . . .
C5 C 0.5281(4) 0.66696(19) 0.6717(2) 0.0682(10) Uani 1 1 d . . . . .
H5 H 0.559590 0.677588 0.722634 0.082 Uiso 1 1 calc R U . . .
C29 C 0.4058(4) 0.4307(2) 0.77396(18) 0.0671(9) Uani 1 1 d . . . . .
H29A H 0.504745 0.415907 0.762274 0.101 Uiso 0.5 1 calc R U P . .
H29B H 0.391597 0.490016 0.764775 0.101 Uiso 0.5 1 calc R U P . .
H29C H 0.385366 0.418054 0.827919 0.101 Uiso 0.5 1 calc R U P . .
H29D H 0.349726 0.466745 0.807705 0.101 Uiso 0.5 1 calc R U P . .
H29E H 0.462875 0.392636 0.805204 0.101 Uiso 0.5 1 calc R U P . .
H29F H 0.469106 0.464597 0.742059 0.101 Uiso 0.5 1 calc R U P . .
C6 C 0.6263(4) 0.66238(19) 0.6122(3) 0.0658(10) Uani 1 1 d . . . . .
H6 H 0.724629 0.670151 0.622955 0.079 Uiso 1 1 calc R U . . .
C25 C 0.6528(4) 0.26953(19) 0.4965(2) 0.0630(9) Uani 1 1 d . . . . .
H25A H 0.567673 0.241723 0.476448 0.094 Uiso 1 1 calc R U . . .
H25B H 0.664248 0.256196 0.551046 0.094 Uiso 1 1 calc R U . . .
H25C H 0.736802 0.250645 0.467981 0.094 Uiso 1 1 calc R U . . .
C30 C 0.3186(4) 0.2881(2) 0.74027(19) 0.0661(9) Uani 1 1 d . . . . .
H30A H 0.415257 0.269266 0.728006 0.099 Uiso 0.5 1 calc R U P . .
H30B H 0.299483 0.278780 0.794953 0.099 Uiso 0.5 1 calc R U P . .
H30C H 0.249579 0.257042 0.709361 0.099 Uiso 0.5 1 calc R U P . .
H30D H 0.227623 0.267459 0.760207 0.099 Uiso 0.5 1 calc R U P . .
H30E H 0.343396 0.257945 0.693261 0.099 Uiso 0.5 1 calc R U P . .
H30F H 0.393300 0.279683 0.778852 0.099 Uiso 0.5 1 calc R U P . .
C26 C 0.7646(3) 0.4065(2) 0.5242(2) 0.0689(9) Uani 1 1 d . . . . .
H26A H 0.852235 0.389641 0.497800 0.103 Uiso 1 1 calc R U . . .
H26B H 0.770416 0.390815 0.578480 0.103 Uiso 1 1 calc R U . . .
H26C H 0.753186 0.466682 0.520040 0.103 Uiso 1 1 calc R U . . .
C27 C 0.6384(5) 0.3819(3) 0.4017(2) 0.0929(15) Uani 1 1 d . . . . .
H27A H 0.556732 0.355044 0.376980 0.139 Uiso 1 1 calc R U . . .
H27B H 0.726947 0.360782 0.379176 0.139 Uiso 1 1 calc R U . . .
H27C H 0.632760 0.441901 0.393755 0.139 Uiso 1 1 calc R U . . .
C31 C 0.1541(4) 0.4059(3) 0.74240(19) 0.0843(13) Uani 1 1 d . . . . .
H31A H 0.087147 0.376339 0.709011 0.126 Uiso 1 1 calc R U . . .
H31B H 0.142819 0.465715 0.735059 0.126 Uiso 1 1 calc R U . . .
H31C H 0.134688 0.391790 0.796155 0.126 Uiso 1 1 calc R U . . .

loop_
_atom_site_aniso_label
_atom_site_aniso_U_11
_atom_site_aniso_U_22
_atom_site_aniso_U_33
_atom_site_aniso_U_23
_atom_site_aniso_U_13
_atom_site_aniso_U_12
O3 0.0522(11) 0.0403(10) 0.0321(9) 0.0064(7) 0.0007(8) -0.0089(8)
O2 0.0340(9) 0.0408(10) 0.0419(10) 0.0005(7) 0.0029(7) -0.0018(7)
O4 0.0393(10) 0.0648(12) 0.0400(11) 0.0080(9) -0.0057(7) 0.0147(9)
O1 0.0588(12) 0.0500(11) 0.0417(11) -0.0030(8) 0.0139(9) -0.0011(8)
N1 0.0418(13) 0.0525(14) 0.0674(17) 0.0015(12) -0.0038(11) 0.0107(11)
C10 0.0367(14) 0.0326(13) 0.0437(14) 0.0034(11) 0.0021(11) 0.0032(10)
C18 0.0350(12) 0.0313(12) 0.0324(13) 0.0041(10) -0.0008(10) -0.0034(10)
C19 0.0330(11) 0.0264(11) 0.0320(12) 0.0034(9) -0.0024(10) -0.0020(9)
C12 0.0300(11) 0.0375(13) 0.0355(13) 0.0021(10) -0.0004(10) 0.0019(10)
C13 0.0519(16) 0.0369(14) 0.0446(15) -0.0004(12) -0.0074(12) 0.0003(12)
C20 0.0384(13) 0.0303(12) 0.0318(12) 0.0015(10) 0.0012(10) 0.0024(10)
C14 0.0315(12) 0.0319(12) 0.0349(13) 0.0027(10) -0.0035(9) 0.0054(9)
C11 0.0289(11) 0.0292(12) 0.0364(13) 0.0036(10) 0.0004(9) 0.0001(9)
C21 0.0316(12) 0.0300(12) 0.0348(12) 0.0036(10) 0.0023(9) -0.0023(9)
C22 0.0342(12) 0.0297(11) 0.0365(13) 0.0021(9) -0.0048(10) 0.0004(9)
C23 0.0367(13) 0.0310(12) 0.0357(12) 0.0003(10) 0.0006(10) 0.0011(10)
C15 0.0391(13) 0.0579(17) 0.0319(12) 0.0003(12) 0.0009(10) 0.0007(12)
C28 0.0405(13) 0.0527(16) 0.0339(13) 0.0134(11) 0.0018(11) 0.0027(11)
C8 0.0312(12) 0.0314(12) 0.0324(12) 0.0018(10) 0.0013(9) 0.0024(9)
C9 0.0367(12) 0.0331(12) 0.0337(12) 0.0024(10) 0.0003(10) -0.0023(10)
C1 0.0399(14) 0.0286(12) 0.0491(16) 0.0027(11) -0.0078(12) -0.0009(10)
C2 0.0490(15) 0.0295(12) 0.0394(14) 0.0014(10) -0.0062(11) -0.0007(10)
C7 0.0473(14) 0.0293(12) 0.0346(13) 0.0021(10) 0.0026(12) 0.0029(10)
C16 0.0578(18) 0.0453(16) 0.0532(18) -0.0134(14) -0.0118(13) 0.0041(13)
C17 0.0453(15) 0.0613(18) 0.0369(14) -0.0079(13) -0.0046(12) 0.0081(13)
C3 0.0416(15) 0.0391(15) 0.075(2) 0.0065(14) -0.0114(14) -0.0035(11)
C24 0.0390(14) 0.0498(15) 0.0416(14) 0.0022(12) 0.0029(11) 0.0120(11)
C4 0.078(2) 0.0438(16) 0.0454(16) -0.0010(13) -0.0159(15) -0.0011(14)
C5 0.086(3) 0.0515(18) 0.067(2) 0.0024(16) -0.041(2) -0.0085(17)
C29 0.086(2) 0.077(2) 0.0386(16) -0.0077(15) 0.0005(15) -0.0029(19)
C6 0.0589(19) 0.0430(16) 0.095(3) 0.0135(16) -0.038(2) -0.0081(14)
C25 0.0621(19) 0.0539(19) 0.073(2) -0.0152(16) 0.0053(15) 0.0187(15)
C30 0.074(2) 0.0616(19) 0.062(2) 0.0256(16) -0.0017(16) -0.0083(16)
C26 0.0369(15) 0.075(2) 0.095(3) -0.012(2) 0.0158(15) -0.0009(15)
C27 0.080(3) 0.147(4) 0.051(2) 0.023(2) 0.0244(18) 0.063(3)
C31 0.062(2) 0.142(4) 0.0484(19) 0.042(2) 0.0214(16) 0.031(2)

loop_
_atom_type_symbol
_atom_type_description
_atom_type_scat_dispersion_real
_atom_type_scat_dispersion_imag
_atom_type_scat_source
C C 0.0137 0.0067 'International Tables Vol C Tables 4.2.6.8 and 6.1.1.4'
H H 0.0000 0.0000 'International Tables Vol C Tables 4.2.6.8 and 6.1.1.4'
N N 0.0241 0.0134 'International Tables Vol C Tables 4.2.6.8 and 6.1.1.4'
O O 0.0389 0.0241 'International Tables Vol C Tables 4.2.6.8 and 6.1.1.4'

loop_
_geom_angle_atom_site_label_1
_geom_angle_atom_site_label_2
_geom_angle_atom_site_label_3
_geom_angle
_geom_angle_site_symmetry_1
_geom_angle_site_symmetry_3
_geom_angle_publ_flag
C12 O3 C9 118.45(18) . . ?
C1 O2 C9 114.28(19) . . ?
C22 O4 H4A 109.5 . . ?
N1 C10 C8 179.1(3) . . ?
C22 C18 C21 116.6(2) . . ?
C22 C18 C28 122.7(2) . . ?
C21 C18 C28 120.6(2) . . ?
C21 C19 C20 118.5(2) . . ?
C21 C19 C11 118.39(19) . . ?
C20 C19 C11 123.2(2) . . ?
C14 C12 O3 123.6(2) . . ?
C14 C12 C15 121.8(2) . . ?
O3 C12 C15 114.6(2) . . ?
C16 C13 C14 121.4(3) . . ?
C16 C13 H13 119.3 . . ?
C14 C13 H13 119.3 . . ?
C19 C20 C23 122.6(2) . . ?
C19 C20 H20 118.7 . . ?
C23 C20 H20 118.7 . . ?
C12 C14 C13 117.1(2) . . ?
C12 C14 C11 122.2(2) . . ?
C13 C14 C11 120.7(2) . . ?
C14 C11 C19 114.37(18) . . ?
C14 C11 C8 108.15(18) . . ?
C19 C11 C8 114.37(18) . . ?
C14 C11 H11 106.5 . . ?
C19 C11 H11 106.5 . . ?
C8 C11 H11 106.5 . . ?
C19 C21 C18 122.3(2) . . ?
C19 C21 H21 118.8 . . ?
C18 C21 H21 118.8 . . ?
O4 C22 C18 120.6(2) . . ?
O4 C22 C23 115.9(2) . . ?
C18 C22 C23 123.5(2) . . ?
C20 C23 C22 116.5(2) . . ?
C20 C23 C24 121.8(2) . . ?
C22 C23 C24 121.7(2) . . ?
C17 C15 C12 119.5(3) . . ?
C17 C15 H15 120.2 . . ?
C12 C15 H15 120.2 . . ?
C31 C28 C29 107.5(3) . . ?
C31 C28 C30 106.7(3) . . ?
C29 C28 C30 110.0(3) . . ?
C31 C28 C18 110.8(2) . . ?
C29 C28 C18 110.2(2) . . ?
C30 C28 C18 111.5(2) . . ?
C10 C8 C9 107.35(19) . . ?
C10 C8 C7 108.8(2) . . ?
C9 C8 C7 108.88(19) . . ?
C10 C8 C11 108.37(19) . . ?
C9 C8 C11 111.56(19) . . ?
C7 C8 C11 111.70(18) . . ?
O3 C9 O2 107.77(19) . . ?
O3 C9 C8 113.4(2) . . ?
O2 C9 C8 110.26(19) . . ?
O3 C9 H9 108.4 . . ?
O2 C9 H9 108.4 . . ?
C8 C9 H9 108.4 . . ?
O2 C1 C2 122.0(2) . . ?
O2 C1 C3 116.8(2) . . ?
C2 C1 C3 121.2(3) . . ?
C1 C2 C4 118.4(3) . . ?
C1 C2 C7 121.0(2) . . ?
C4 C2 C7 120.5(3) . . ?
O1 C7 C2 125.1(2) . . ?
O1 C7 C8 120.0(2) . . ?
C2 C7 C8 114.9(2) . . ?
C17 C16 C13 120.0(3) . . ?
C17 C16 H16 120.0 . . ?
C13 C16 H16 120.0 . . ?
C16 C17 C15 120.1(3) . . ?
C16 C17 H17 120.0 . . ?
C15 C17 H17 120.0 . . ?
C6 C3 C1 118.7(3) . . ?
C6 C3 H3 120.7 . . ?
C1 C3 H3 120.7 . . ?
C27 C24 C25 107.5(3) . . ?
C27 C24 C26 108.4(3) . . ?
C25 C24 C26 109.0(2) . . ?
C27 C24 C23 111.3(2) . . ?
C25 C24 C23 110.0(2) . . ?
C26 C24 C23 110.6(2) . . ?
C5 C4 C2 120.3(3) . . ?
C5 C4 H4 119.8 . . ?
C2 C4 H4 119.8 . . ?
C4 C5 C6 120.1(3) . . ?
C4 C5 H5 119.9 . . ?
C6 C5 H5 119.9 . . ?
C28 C29 H29A 109.5 . . ?
C28 C29 H29B 109.5 . . ?
H29A C29 H29B 109.5 . . ?
C28 C29 H29C 109.5 . . ?
H29A C29 H29C 109.5 . . ?
H29B C29 H29C 109.5 . . ?
H29D C29 H29E 109.5 . . ?
H29D C29 H29F 109.5 . . ?
H29E C29 H29F 109.5 . . ?
C3 C6 C5 121.3(3) . . ?
C3 C6 H6 119.4 . . ?
C5 C6 H6 119.4 . . ?
C24 C25 H25A 109.5 . . ?
C24 C25 H25B 109.5 . . ?
H25A C25 H25B 109.5 . . ?
C24 C25 H25C 109.5 . . ?
H25A C25 H25C 109.5 . . ?
H25B C25 H25C 109.5 . . ?
C28 C30 H30A 109.5 . . ?
C28 C30 H30B 109.5 . . ?
H30A C30 H30B 109.5 . . ?
C28 C30 H30C 109.5 . . ?
H30A C30 H30C 109.5 . . ?
H30B C30 H30C 109.5 . . ?
H30D C30 H30E 109.5 . . ?
H30D C30 H30F 109.5 . . ?
H30E C30 H30F 109.5 . . ?
C24 C26 H26A 109.5 . . ?
C24 C26 H26B 109.5 . . ?
H26A C26 H26B 109.5 . . ?
C24 C26 H26C 109.5 . . ?
H26A C26 H26C 109.5 . . ?
H26B C26 H26C 109.5 . . ?
C24 C27 H27A 109.5 . . ?
C24 C27 H27B 109.5 . . ?
H27A C27 H27B 109.5 . . ?
C24 C27 H27C 109.5 . . ?
H27A C27 H27C 109.5 . . ?
H27B C27 H27C 109.5 . . ?
C28 C31 H31A 109.5 . . ?
C28 C31 H31B 109.5 . . ?
H31A C31 H31B 109.5 . . ?
C28 C31 H31C 109.5 . . ?
H31A C31 H31C 109.5 . . ?
H31B C31 H31C 109.5 . . ?

loop_
_geom_bond_atom_site_label_1
_geom_bond_atom_site_label_2
_geom_bond_distance
_geom_bond_site_symmetry_2
_geom_bond_publ_flag
O3 C12 1.388(3) . ?
O3 C9 1.389(3) . ?
O2 C1 1.372(3) . ?
O2 C9 1.417(3) . ?
O4 C22 1.383(3) . ?
O4 H4A 0.8400 . ?
O1 C7 1.212(3) . ?
N1 C10 1.136(3) . ?
C10 C8 1.476(3) . ?
C18 C22 1.393(3) . ?
C18 C21 1.396(3) . ?
C18 C28 1.544(3) . ?
C19 C21 1.386(3) . ?
C19 C20 1.386(3) . ?
C19 C11 1.524(3) . ?
C12 C14 1.387(3) . ?
C12 C15 1.389(3) . ?
C13 C16 1.382(4) . ?
C13 C14 1.395(4) . ?
C13 H13 0.9500 . ?
C20 C23 1.388(3) . ?
C20 H20 0.9500 . ?
C14 C11 1.509(3) . ?
C11 C8 1.576(3) . ?
C11 H11 1.0000 . ?
C21 H21 0.9500 . ?
C22 C23 1.404(3) . ?
C23 C24 1.541(3) . ?
C15 C17 1.375(4) . ?
C15 H15 0.9500 . ?
C28 C31 1.516(4) . ?
C28 C29 1.532(4) . ?
C28 C30 1.536(4) . ?
C8 C9 1.538(3) . ?
C8 C7 1.543(3) . ?
C9 H9 1.0000 . ?
C1 C2 1.389(4) . ?
C1 C3 1.392(4) . ?
C2 C4 1.410(4) . ?
C2 C7 1.460(4) . ?
C16 C17 1.373(4) . ?
C16 H16 0.9500 . ?
C17 H17 0.9500 . ?
C3 C6 1.369(5) . ?
C3 H3 0.9500 . ?
C24 C27 1.513(5) . ?
C24 C25 1.532(4) . ?
C24 C26 1.534(4) . ?
C4 C5 1.360(5) . ?
C4 H4 0.9500 . ?
C5 C6 1.389(6) . ?
C5 H5 0.9500 . ?
C29 H29A 0.9800 . ?
C29 H29B 0.9800 . ?
C29 H29C 0.9800 . ?
C29 H29D 0.9800 . ?
C29 H29E 0.9800 . ?
C29 H29F 0.9800 . ?
C6 H6 0.9500 . ?
C25 H25A 0.9800 . ?
C25 H25B 0.9800 . ?
C25 H25C 0.9800 . ?
C30 H30A 0.9800 . ?
C30 H30B 0.9800 . ?
C30 H30C 0.9800 . ?
C30 H30D 0.9800 . ?
C30 H30E 0.9800 . ?
C30 H30F 0.9800 . ?
C26 H26A 0.9800 . ?
C26 H26B 0.9800 . ?
C26 H26C 0.9800 . ?
C27 H27A 0.9800 . ?
C27 H27B 0.9800 . ?
C27 H27C 0.9800 . ?
C31 H31A 0.9800 . ?
C31 H31B 0.9800 . ?
C31 H31C 0.9800 . ?
